data_7128618
loop_
_publ_author_name
'L\"uhmann, Henning'
'N\"ather, Christian'
'van Leusen, Jan'
'K\"ogerler, Paul'
'Bensch, Wolfgang'

_publ_section_title
;
 Three intersecting {V<sub>12</sub>} rings:
 {V<sub>30</sub>Sb<sub>8</sub>}, an ultra-large polyoxovanadate cluster
 shell.
;
_journal_issue 62
_journal_name_full 'Chemical communications (Cambridge, England)'
_journal_page_first 7661
_journal_page_last 7664
_journal_paper_doi 10.1039/d1cc03028k
_journal_volume 57
_journal_year 2021
_chemical_formula_sum 'H48 N12 O78 Sb8 V30'
_chemical_formula_weight 3966.70
_space_group_crystal_system tetragonal
_space_group_IT_number 87
_space_group_name_Hall '-I 4'
_space_group_name_H-M_alt 'I 4/m'
_atom_sites_solution_hydrogens difmap
_audit_creation_method SHELXL-2018/3
_audit_update_record
;
2021-06-08 deposited with the CCDC.	2021-07-06 downloaded from the CCDC.
;
_cell_angle_alpha 90
_cell_angle_beta 90
_cell_angle_gamma 90
_cell_formula_units_Z 2
_cell_length_a 16.2776(7)
_cell_length_b 16.2776(7)
_cell_length_c 17.7520(9)
_cell_measurement_reflns_used 14821
_cell_measurement_temperature 293(2)
_cell_measurement_theta_max 27.992
_cell_measurement_theta_min 2.503
_cell_volume 4703.6(4)
_computing_cell_refinement 'X-AREA (STOE, 2008)'
_computing_data_collection 'X-AREA (STOE, 2008)'
_computing_data_reduction 'X-AREA (STOE, 2008)'
_computing_structure_refinement 'SHELXL-2018/3 (Sheldrick, 2018)'
_computing_structure_solution 'SHELXT (Sheldrick, 2015)'
_diffrn_ambient_temperature 293(2)
_diffrn_measured_fraction_theta_full 0.997
_diffrn_measured_fraction_theta_max 0.997
_diffrn_measurement_device_type 'STOE IPDS-2'
_diffrn_measurement_method 'Omega scans'
_diffrn_radiation_type MoK\a
_diffrn_radiation_wavelength 0.71073
_diffrn_reflns_av_R_equivalents 0.0616
_diffrn_reflns_av_unetI/netI 0.0394
_diffrn_reflns_Laue_measured_fraction_full 0.997
_diffrn_reflns_Laue_measured_fraction_max 0.997
_diffrn_reflns_limit_h_max 21
_diffrn_reflns_limit_h_min -21
_diffrn_reflns_limit_k_max 21
_diffrn_reflns_limit_k_min -19
_diffrn_reflns_limit_l_max 23
_diffrn_reflns_limit_l_min -17
_diffrn_reflns_number 14821
_diffrn_reflns_point_group_measured_fraction_full 0.997
_diffrn_reflns_point_group_measured_fraction_max 0.997
_diffrn_reflns_theta_full 25.242
_diffrn_reflns_theta_max 27.992
_diffrn_reflns_theta_min 2.503
_exptl_absorpt_coefficient_mu 5.177
_exptl_absorpt_correction_T_max 0.4809
_exptl_absorpt_correction_T_min 0.4385
_exptl_absorpt_correction_type numerical
_exptl_absorpt_process_details 'X-Red and X-Shape (STOE, 2008)'
_exptl_crystal_colour colorless
_exptl_crystal_density_diffrn 2.801
_exptl_crystal_description block
_exptl_crystal_F_000 3708
_exptl_crystal_size_max 0.1
_exptl_crystal_size_mid 0.08
_exptl_crystal_size_min 0.06
_refine_diff_density_max 2.455
_refine_diff_density_min -0.899
_refine_diff_density_rms 0.201
_refine_ls_extinction_coef 0.00032(6)
_refine_ls_extinction_expression Fc^*^=kFc[1+0.001xFc^2^\l^3^/sin(2\q)]^-1/4^
_refine_ls_extinction_method 'SHELXL-2018/3 (Sheldrick 2018)'
_refine_ls_goodness_of_fit_ref 1.034
_refine_ls_hydrogen_treatment constr
_refine_ls_matrix_type full
_refine_ls_number_parameters 161
_refine_ls_number_reflns 2925
_refine_ls_number_restraints 0
_refine_ls_restrained_S_all 1.034
_refine_ls_R_factor_all 0.0618
_refine_ls_R_factor_gt 0.0415
_refine_ls_shift/su_max 0.001
_refine_ls_shift/su_mean 0.000
_refine_ls_structure_factor_coef Fsqd
_refine_ls_weighting_details 'w=1/[\s^2^(Fo^2^)+(0.0666P)^2^+0.1449P] where P=(Fo^2^+2Fc^2^)/3'
_refine_ls_weighting_scheme calc
_refine_ls_wR_factor_gt 0.0991
_refine_ls_wR_factor_ref 0.1072
_reflns_Friedel_coverage 0.000
_reflns_number_gt 2229
_reflns_number_total 2925
_reflns_threshold_expression 'I > 2\s(I)'
_cod_data_source_file d1cc03028k2.cif
_cod_data_source_block hl394neu
_cod_depositor_comments 'Adding full bibliography for 7128618.cif.'
_cod_original_cell_volume 4703.6(5)
_cod_database_code 7128618
_shelx_shelxl_version_number 2018/3
_shelx_space_group_comment
;
The symmetry employed for this shelxl refinement is uniquely defined
by the following loop, which should always be used as a source of
symmetry information in preference to the above space-group names.
They are only intended as comments.
;

loop_
_space_group_symop_operation_xyz
'x, y, z'
'-x, -y, z'
'-y, x, z'
'y, -x, z'
'x+1/2, y+1/2, z+1/2'
'-x+1/2, -y+1/2, z+1/2'
'-y+1/2, x+1/2, z+1/2'
'y+1/2, -x+1/2, z+1/2'
'-x, -y, -z'
'x, y, -z'
'y, -x, -z'
'-y, x, -z'
'-x+1/2, -y+1/2, -z+1/2'
'x+1/2, y+1/2, -z+1/2'
'y+1/2, -x+1/2, -z+1/2'
'-y+1/2, x+1/2, -z+1/2'

loop_
_atom_site_label
_atom_site_type_symbol
_atom_site_fract_x
_atom_site_fract_y
_atom_site_fract_z
_atom_site_U_iso_or_equiv
_atom_site_adp_type
_atom_site_occupancy
_atom_site_site_symmetry_order
_atom_site_calc_flag
_atom_site_refinement_flags_posn
_atom_site_refinement_flags_adp
_atom_site_refinement_flags_occupancy
_atom_site_disorder_assembly
_atom_site_disorder_group
Sb1 Sb 0.22810(2) 0.84081(2) 0.31981(2) 0.01620(14) Uani 1 1 d . . . . .
V1 V 0.000000 1.000000 0.16776(11) 0.0172(4) Uani 1 4 d S T P . .
V2 V 0.16035(6) 1.02950(6) 0.23097(6) 0.0166(2) Uani 1 1 d . . . . .
V3 V 0.28577(6) 1.04821(6) 0.34913(6) 0.0140(2) Uani 1 1 d . . . . .
V4 V 0.35631(8) 1.05894(8) 0.500000 0.0154(3) Uani 1 2 d S T P . .
V5 V 0.20422(8) 1.14286(8) 0.500000 0.0172(3) Uani 1 2 d S T P . .
V6 V 0.30358(8) 0.88980(8) 0.500000 0.0152(3) Uani 1 2 d S T P . .
O1 O 0.000000 1.000000 0.0772(6) 0.043(3) Uani 1 4 d S T P . .
O2 O 0.0908(2) 0.9369(2) 0.2082(2) 0.0186(8) Uani 1 1 d . . . . .
O3 O 0.2207(3) 1.0400(3) 0.1595(3) 0.0289(10) Uani 1 1 d . . . . .
O4 O 0.2157(3) 0.9604(2) 0.3076(2) 0.0202(9) Uani 1 1 d . . . . .
O5 O 0.3643(3) 1.0615(3) 0.2945(3) 0.0239(9) Uani 1 1 d . . . . .
O6 O 0.2951(2) 1.1275(2) 0.4296(2) 0.0165(8) Uani 1 1 d . . . . .
O7 O 0.1586(4) 1.0553(4) 0.500000 0.0356(17) Uani 1 2 d S T P . .
O8 O 0.4529(4) 1.0833(4) 0.500000 0.0293(15) Uani 1 2 d S T P . .
O9 O 0.3298(2) 0.9743(2) 0.4260(2) 0.0174(8) Uani 1 1 d . . . . .
O10 O 0.2200(3) 0.8472(3) 0.5702(3) 0.0244(10) Uani 1 1 d . . . . .
O11 O 0.3789(4) 0.8260(4) 0.500000 0.0261(14) Uani 1 2 d S T P . .
O12 O 0.1126(2) 0.8091(2) 0.3075(2) 0.0187(8) Uani 1 1 d . . . . .
N1 N 0.5268(4) 1.1093(4) 0.6383(4) 0.0318(13) Uani 1 1 d . . . . .
H1A H 0.568156 1.074747 0.627071 0.048 Uiso 1 1 d R U . . .
H1B H 0.512935 1.104907 0.589351 0.048 Uiso 1 1 d R U . . .
H1C H 0.495935 1.080277 0.670821 0.048 Uiso 1 1 d R U . . .
H1D H 0.551235 1.156667 0.651841 0.048 Uiso 1 1 d R U . . .
N2 N 0.3424(8) 1.2671(8) 0.3523(10) 0.048(4) Uani 0.5 1 d . . P . .

loop_
_atom_site_aniso_label
_atom_site_aniso_U_11
_atom_site_aniso_U_22
_atom_site_aniso_U_33
_atom_site_aniso_U_23
_atom_site_aniso_U_13
_atom_site_aniso_U_12
Sb1 0.0160(2) 0.0169(2) 0.0157(2) -0.00114(15) 0.00038(14) 0.00065(13)
V1 0.0220(6) 0.0220(6) 0.0075(9) 0.000 0.000 0.000
V2 0.0176(5) 0.0183(5) 0.0139(5) 0.0001(4) 0.0023(4) -0.0002(3)
V3 0.0137(4) 0.0162(4) 0.0122(4) -0.0005(4) 0.0019(4) -0.0010(3)
V4 0.0124(6) 0.0201(6) 0.0138(6) 0.000 0.000 -0.0008(5)
V5 0.0179(6) 0.0165(6) 0.0173(7) 0.000 0.000 0.0034(5)
V6 0.0158(6) 0.0160(6) 0.0136(6) 0.000 0.000 -0.0009(5)
O1 0.061(4) 0.061(4) 0.009(4) 0.000 0.000 0.000
O2 0.0182(19) 0.0163(19) 0.021(2) -0.0024(16) -0.0026(17) -0.0008(15)
O3 0.026(2) 0.037(3) 0.024(2) 0.001(2) 0.010(2) -0.0013(19)
O4 0.023(2) 0.0160(19) 0.022(2) 0.0021(16) -0.0079(17) -0.0005(16)
O5 0.019(2) 0.033(2) 0.020(2) -0.0022(19) 0.0046(17) -0.0032(18)
O6 0.0200(19) 0.0155(18) 0.014(2) -0.0017(15) -0.0008(16) -0.0003(15)
O7 0.034(4) 0.024(3) 0.049(5) 0.000 0.000 -0.009(3)
O8 0.015(3) 0.048(4) 0.026(3) 0.000 0.000 -0.007(3)
O9 0.0179(18) 0.0190(19) 0.015(2) -0.0002(16) -0.0005(16) 0.0024(15)
O10 0.028(2) 0.033(2) 0.013(2) -0.0036(18) 0.0027(18) -0.0135(18)
O11 0.022(3) 0.023(3) 0.033(4) 0.000 0.000 0.002(2)
O12 0.0177(19) 0.0178(19) 0.021(2) 0.0049(16) -0.0020(16) -0.0028(16)
N1 0.032(3) 0.037(3) 0.027(3) -0.005(3) 0.001(2) -0.004(2)
N2 0.035(7) 0.036(7) 0.072(11) 0.031(7) 0.009(7) -0.015(5)

loop_
_atom_type_symbol
_atom_type_description
_atom_type_scat_dispersion_real
_atom_type_scat_dispersion_imag
_atom_type_scat_source
N N 0.0061 0.0033 'International Tables Vol C Tables 4.2.6.8 and 6.1.1.4'
O O 0.0106 0.0060 'International Tables Vol C Tables 4.2.6.8 and 6.1.1.4'
H H 0.0000 0.0000 'International Tables Vol C Tables 4.2.6.8 and 6.1.1.4'
V V 0.3005 0.5294 'International Tables Vol C Tables 4.2.6.8 and 6.1.1.4'
Sb Sb -0.5866 1.5461 'International Tables Vol C Tables 4.2.6.8 and 6.1.1.4'

loop_
_geom_angle_atom_site_label_1
_geom_angle_atom_site_label_2
_geom_angle_atom_site_label_3
_geom_angle
_geom_angle_site_symmetry_1
_geom_angle_site_symmetry_3
_geom_angle_publ_flag
O10 Sb1 O12 93.46(18) 10_556 . ?
O10 Sb1 O4 92.84(19) 10_556 . ?
O12 Sb1 O4 98.64(17) . . ?
O1 V1 O2 111.75(14) . . ?
O1 V1 O2 111.75(14) . 3_665 ?
O2 V1 O2 82.11(10) . 3_665 ?
O1 V1 O2 111.75(14) . 4_465 ?
O2 V1 O2 82.11(10) . 4_465 ?
O2 V1 O2 136.5(3) 3_665 4_465 ?
O1 V1 O2 111.75(14) . 2_575 ?
O2 V1 O2 136.5(3) . 2_575 ?
O2 V1 O2 82.11(10) 3_665 2_575 ?
O2 V1 O2 82.11(10) 4_465 2_575 ?
O1 V1 V2 112.92(4) . . ?
O2 V1 V2 41.68(12) . . ?
O2 V1 V2 41.27(12) 3_665 . ?
O2 V1 V2 117.58(14) 4_465 . ?
O2 V1 V2 117.27(14) 2_575 . ?
O1 V1 V2 112.92(4) . 3_665 ?
O2 V1 V2 117.58(13) . 3_665 ?
O2 V1 V2 41.68(12) 3_665 3_665 ?
O2 V1 V2 117.27(14) 4_465 3_665 ?
O2 V1 V2 41.27(12) 2_575 3_665 ?
V2 V1 V2 81.28(3) . 3_665 ?
O1 V1 V2 112.92(4) . 2_575 ?
O2 V1 V2 117.27(14) . 2_575 ?
O2 V1 V2 117.58(14) 3_665 2_575 ?
O2 V1 V2 41.27(12) 4_465 2_575 ?
O2 V1 V2 41.68(12) 2_575 2_575 ?
V2 V1 V2 134.16(8) . 2_575 ?
V2 V1 V2 81.28(3) 3_665 2_575 ?
O1 V1 V2 112.92(4) . 4_465 ?
O2 V1 V2 41.27(12) . 4_465 ?
O2 V1 V2 117.27(14) 3_665 4_465 ?
O2 V1 V2 41.68(12) 4_465 4_465 ?
O2 V1 V2 117.58(13) 2_575 4_465 ?
V2 V1 V2 81.28(3) . 4_465 ?
V2 V1 V2 134.16(8) 3_665 4_465 ?
V2 V1 V2 81.28(3) 2_575 4_465 ?
O3 V2 O2 106.3(2) . 3_665 ?
O3 V2 O2 106.0(2) . . ?
O2 V2 O2 83.0(2) 3_665 . ?
O3 V2 O12 108.3(2) . 3_665 ?
O2 V2 O12 89.79(18) 3_665 3_665 ?
O2 V2 O12 145.62(19) . 3_665 ?
O3 V2 O4 108.9(2) . . ?
O2 V2 O4 144.74(19) 3_665 . ?
O2 V2 O4 88.12(18) . . ?
O12 V2 O4 78.59(17) 3_665 . ?
O3 V2 V1 105.21(19) . . ?
O2 V2 V1 41.91(12) 3_665 . ?
O2 V2 V1 41.96(12) . . ?
O12 V2 V1 127.49(12) 3_665 . ?
O4 V2 V1 125.79(13) . . ?
O3 V2 V3 97.33(19) . . ?
O2 V2 V3 132.07(14) 3_665 . ?
O2 V2 V3 129.60(14) . . ?
O12 V2 V3 42.79(12) 3_665 . ?
O4 V2 V3 41.74(12) . . ?
V1 V2 V3 157.40(5) . . ?
O5 V3 O6 106.9(2) . . ?
O5 V3 O9 102.2(2) . . ?
O6 V3 O9 82.32(17) . . ?
O5 V3 O4 109.3(2) . . ?
O6 V3 O4 143.77(18) . . ?
O9 V3 O4 91.55(17) . . ?
O5 V3 O12 108.5(2) . 3_665 ?
O6 V3 O12 89.06(17) . 3_665 ?
O9 V3 O12 149.37(18) . 3_665 ?
O4 V3 O12 78.24(17) . 3_665 ?
O5 V3 V4 103.36(17) . . ?
O6 V3 V4 41.45(12) . . ?
O9 V3 V4 41.61(12) . . ?
O4 V3 V4 127.87(13) . . ?
O12 V3 V4 127.51(13) 3_665 . ?
O5 V3 V2 97.73(17) . . ?
O6 V3 V2 130.62(13) . . ?
O9 V3 V2 133.49(13) . . ?
O4 V3 V2 42.03(12) . . ?
O12 V3 V2 42.11(12) 3_665 . ?
V4 V3 V2 158.90(5) . . ?
O8 V4 O6 110.8(2) . 10_556 ?
O8 V4 O6 110.8(2) . . ?
O6 V4 O6 79.8(2) 10_556 . ?
O8 V4 O9 112.7(2) . 10_556 ?
O6 V4 O9 81.92(16) 10_556 10_556 ?
O6 V4 O9 136.32(18) . 10_556 ?
O8 V4 O9 112.7(2) . . ?
O6 V4 O9 136.32(18) 10_556 . ?
O6 V4 O9 81.92(16) . . ?
O9 V4 O9 84.6(2) 10_556 . ?
O8 V4 V5 137.0(3) . . ?
O6 V4 V5 43.63(12) 10_556 . ?
O6 V4 V5 43.63(12) . . ?
O9 V4 V5 98.49(12) 10_556 . ?
O9 V4 V5 98.49(12) . . ?
O8 V4 V6 121.5(3) . . ?
O6 V4 V6 113.24(12) 10_556 . ?
O6 V4 V6 113.24(12) . . ?
O9 V4 V6 42.32(12) 10_556 . ?
O9 V4 V6 42.33(12) . . ?
V5 V4 V6 101.58(6) . . ?
O8 V4 V3 113.33(3) . . ?
O6 V4 V3 114.95(13) 10_556 . ?
O6 V4 V3 40.97(12) . . ?
O9 V4 V3 119.25(13) 10_556 . ?
O9 V4 V3 41.69(12) . . ?
V5 V4 V3 71.61(3) . . ?
V6 V4 V3 79.97(3) . . ?
O8 V4 V3 113.33(3) . 10_556 ?
O6 V4 V3 40.97(12) 10_556 10_556 ?
O6 V4 V3 114.95(13) . 10_556 ?
O9 V4 V3 41.69(12) 10_556 10_556 ?
O9 V4 V3 119.26(13) . 10_556 ?
V5 V4 V3 71.61(3) . 10_556 ?
V6 V4 V3 79.97(3) . 10_556 ?
V3 V4 V3 133.11(6) . 10_556 ?
O7 V5 O6 103.7(2) . 10_556 ?
O7 V5 O6 103.7(2) . . ?
O6 V5 O6 79.6(2) 10_556 . ?
O7 V5 O10 111.8(2) . 3_665 ?
O6 V5 O10 89.91(18) 10_556 3_665 ?
O6 V5 O10 144.46(19) . 3_665 ?
O7 V5 O10 111.8(2) . 12_666 ?
O6 V5 O10 144.46(19) 10_556 12_666 ?
O6 V5 O10 89.91(18) . 12_666 ?
O10 V5 O10 79.1(3) 3_665 12_666 ?
O7 V5 V4 88.6(3) . . ?
O6 V5 V4 43.52(12) 10_556 . ?
O6 V5 V4 43.53(12) . . ?
O10 V5 V4 133.19(14) 3_665 . ?
O10 V5 V4 133.19(14) 12_666 . ?
O7 V5 V6 122.2(3) . 3_665 ?
O6 V5 V6 119.53(13) 10_556 3_665 ?
O6 V5 V6 119.53(13) . 3_665 ?
O10 V5 V6 39.68(13) 3_665 3_665 ?
O10 V5 V6 39.68(13) 12_666 3_665 ?
V4 V5 V6 149.21(6) . 3_665 ?
O11 V6 O9 106.8(2) . 10_556 ?
O11 V6 O9 106.8(2) . . ?
O9 V6 O9 84.7(2) 10_556 . ?
O11 V6 O10 107.4(2) . 10_556 ?
O9 V6 O10 145.6(2) 10_556 10_556 ?
O9 V6 O10 88.45(17) . 10_556 ?
O11 V6 O10 107.4(2) . . ?
O9 V6 O10 88.45(17) 10_556 . ?
O9 V6 O10 145.6(2) . . ?
O10 V6 O10 78.5(3) 10_556 . ?
O11 V6 V4 112.9(2) . . ?
O9 V6 V4 42.37(12) 10_556 . ?
O9 V6 V4 42.37(12) . . ?
O10 V6 V4 122.75(14) 10_556 . ?
O10 V6 V4 122.75(14) . . ?
O11 V6 V5 109.4(2) . 11_466 ?
O9 V6 V5 123.05(13) 10_556 11_466 ?
O9 V6 V5 123.05(13) . 11_466 ?
O10 V6 V5 39.35(13) 10_556 11_466 ?
O10 V6 V5 39.35(13) . 11_466 ?
V4 V6 V5 137.64(6) . 11_466 ?
V2 O2 V2 155.3(3) 4_465 . ?
V2 O2 V1 96.82(18) 4_465 . ?
V2 O2 V1 96.36(18) . . ?
Sb1 O4 V3 128.1(2) . . ?
Sb1 O4 V2 133.0(2) . . ?
V3 O4 V2 96.23(18) . . ?
V3 O6 V4 97.57(18) . . ?
V3 O6 V5 119.9(2) . . ?
V4 O6 V5 92.84(18) . . ?
V6 O9 V4 95.30(19) . . ?
V6 O9 V3 145.5(2) . . ?
V4 O9 V3 96.70(18) . . ?
V5 O10 Sb1 130.9(2) 11_466 10_556 ?
V5 O10 V6 101.0(2) 11_466 . ?
Sb1 O10 V6 127.0(2) 10_556 . ?
Sb1 O12 V2 131.6(2) . 4_465 ?
Sb1 O12 V3 131.5(2) . 4_465 ?
V2 O12 V3 95.10(17) 4_465 4_465 ?

loop_
_geom_bond_atom_site_label_1
_geom_bond_atom_site_label_2
_geom_bond_distance
_geom_bond_site_symmetry_2
_geom_bond_publ_flag
Sb1 O10 1.959(5) 10_556 ?
Sb1 O12 1.961(4) . ?
Sb1 O4 1.970(4) . ?
V1 O1 1.608(10) . ?
V1 O2 1.938(4) . ?
V1 O2 1.938(4) 3_665 ?
V1 O2 1.938(4) 4_465 ?
V1 O2 1.938(4) 2_575 ?
V1 V2 2.8813(12) . ?
V1 V2 2.8813(12) 3_665 ?
V1 V2 2.8813(12) 2_575 ?
V1 V2 2.8813(12) 4_465 ?
V2 O3 1.614(5) . ?
V2 O2 1.914(4) 3_665 ?
V2 O2 1.928(4) . ?
V2 O12 1.981(4) 3_665 ?
V2 O4 1.982(4) . ?
V2 V3 2.9429(14) . ?
V3 O5 1.619(4) . ?
V3 O6 1.931(4) . ?
V3 O9 1.955(4) . ?
V3 O4 1.971(4) . ?
V3 O12 2.007(4) 3_665 ?
V3 V4 2.9192(11) . ?
V4 O8 1.621(6) . ?
V4 O6 1.950(4) 10_556 ?
V4 O6 1.950(4) . ?
V4 O9 1.952(4) 10_556 ?
V4 O9 1.952(4) . ?
V4 V5 2.8274(19) . ?
V4 V6 2.8839(19) . ?
V5 O7 1.606(7) . ?
V5 O6 1.953(4) 10_556 ?
V5 O6 1.953(4) . ?
V5 O10 1.958(4) 3_665 ?
V5 O10 1.958(4) 12_666 ?
V5 V6 3.0310(19) 3_665 ?
V6 O11 1.607(6) . ?
V6 O9 1.950(4) 10_556 ?
V6 O9 1.950(4) . ?
V6 O10 1.971(4) 10_556 ?
V6 O10 1.971(4) . ?

loop_
_geom_hbond_atom_site_label_D
_geom_hbond_atom_site_label_H
_geom_hbond_atom_site_label_A
_geom_hbond_distance_DH
_geom_hbond_distance_HA
_geom_hbond_distance_DA
_geom_hbond_angle_DHA
_geom_hbond_site_symmetry_A
_geom_hbond_publ_flag
N1 H1A O9 0.90 2.07 2.933(7) 160.5 9_676 yes
N1 H1B O8 0.90 1.90 2.766(7) 162.0 . yes
N1 H1B O11 0.90 2.62 3.080(7) 112.4 9_676 yes
N1 H1C O5 0.90 2.25 3.005(7) 141.1 10_556 yes
N1 H1D O3 0.90 2.01 2.801(8) 145.9 8_465 yes
